data_1508390
loop_
_publ_author_name
'Joas, Manuel'
'Klap\otke, Thomas M.'
'Stierstorfer, J\org'

_publ_section_title
;
 Preparation and Crystal Structure of
 Diaqua(?-5,5'-bistetrazolato-?4N1,N2,N5,N6)copper(II)
;
_journal_issue 3
_journal_name_full Crystals
_journal_page_first 958
_journal_page_last 966
_journal_paper_doi 10.3390/cryst2030958
_journal_volume 2
_journal_year 2012
_chemical_formula_moiety 'C2 H4 Cu N8 O2'
_chemical_formula_sum 'C2 H4 Cu N8 O2'
_chemical_formula_weight 235.68
_chemical_name_common 'CuBT * 2 H~2~O'
_chemical_name_systematic Diaqua(\m-5,5'-bistetrazolato-\k^4^N^1^,N^2^,N^5^,N^6^)copper(II)
_space_group_IT_number 2
_symmetry_cell_setting triclinic
_symmetry_Int_Tables_number 2
_symmetry_space_group_name_Hall '-P 1'
_symmetry_space_group_name_H-M 'P -1'
_atom_sites_solution_hydrogens geom
_atom_sites_solution_primary direct
_atom_sites_solution_secondary difmap
_audit_author_name 'Joas, Manuel'
_audit_creation_date 'Thu Sep 01 14:14:39 2011'
_audit_creation_method SHELXL-97
_cell_angle_alpha 118.928(19)
_cell_angle_beta 109.295(17)
_cell_angle_gamma 92.470(14)
_cell_formula_units_Z 2
_cell_length_a 7.4137(13)
_cell_length_b 7.4890(13)
_cell_length_c 7.5391(14)
_cell_measurement_reflns_used 1168
_cell_measurement_temperature 173(2)
_cell_measurement_theta_max 32.3169
_cell_measurement_theta_min 4.7530
_cell_volume 335.18(14)
_computing_cell_refinement 'CrysAlisPro 1.171.35.11 (Agilent Technologies, 2011)'
_computing_data_collection 'CrysAlisPro 1.171.35.11 (Agilent Technologies, 2011)'
_computing_data_reduction 'CrysAlisPro 1.171.35.11 (Agilent Technologies, 2011)'
_computing_structure_refinement 'SHELXL-97 (Sheldrick, 2008)'
_computing_structure_solution 'SIR92 (Altomare <i>et al.</i>, 1992)'
_diffrn_ambient_temperature 173(2)
_diffrn_detector_area_resol_mean 15.9809
_diffrn_measured_fraction_theta_full 0.986
_diffrn_measured_fraction_theta_max 0.986
_diffrn_measurement_device_type 'Oxford Diffraction Xcalibur 3 CCD'
_diffrn_measurement_method '\w scans'
_diffrn_radiation_monochromator graphite
_diffrn_radiation_source 'fine-focus sealed tube'
_diffrn_radiation_type MoK\a
_diffrn_radiation_wavelength 0.71073
_diffrn_reflns_av_R_equivalents 0.0713
_diffrn_reflns_av_sigmaI/netI 0.0744
_diffrn_reflns_limit_h_max 9
_diffrn_reflns_limit_h_min -9
_diffrn_reflns_limit_k_max 9
_diffrn_reflns_limit_k_min -9
_diffrn_reflns_limit_l_max 9
_diffrn_reflns_limit_l_min -9
_diffrn_reflns_number 3451
_diffrn_reflns_theta_full 26.24
_diffrn_reflns_theta_max 26.24
_diffrn_reflns_theta_min 4.76
_exptl_absorpt_coefficient_mu 3.238
_exptl_absorpt_correction_T_max 0.6599
_exptl_absorpt_correction_T_min 0.5636
_exptl_absorpt_correction_type multi-scan
_exptl_absorpt_process_details 'SCALE3 ABSPACK in CrysAlisPro 1.171.35.11 (Agilent Technologies, 2011)'
_exptl_crystal_colour blue
_exptl_crystal_density_diffrn 2.335
_exptl_crystal_density_method 'not measured'
_exptl_crystal_description block
_exptl_crystal_F_000 234
_exptl_crystal_size_max 0.20
_exptl_crystal_size_mid 0.18
_exptl_crystal_size_min 0.14
_refine_diff_density_max 1.311
_refine_diff_density_min -0.787
_refine_diff_density_rms 0.165
_refine_ls_extinction_method none
_refine_ls_goodness_of_fit_ref 1.090
_refine_ls_hydrogen_treatment refall
_refine_ls_matrix_type full
_refine_ls_number_parameters 134
_refine_ls_number_reflns 1342
_refine_ls_number_restraints 4
_refine_ls_restrained_S_all 1.088
_refine_ls_R_factor_all 0.0536
_refine_ls_R_factor_gt 0.0448
_refine_ls_shift/su_max 0.000
_refine_ls_shift/su_mean 0.000
_refine_ls_structure_factor_coef Fsqd
_refine_ls_weighting_details 'calc w=1/[\s^2^(Fo^2^)+(0.0546P)^2^+0.1196P] where P=(Fo^2^+2Fc^2^)/3'
_refine_ls_weighting_scheme calc
_refine_ls_wR_factor_gt 0.1098
_refine_ls_wR_factor_ref 0.1158
_reflns_number_gt 1153
_reflns_number_total 1342
_reflns_threshold_expression >2\s(I)
_cod_data_source_file C2H4CuN8O2_P-1_crystals-02-00958-s001_DC134.cif
_cod_data_source_block gx511_chateigner_1508390
_cod_original_cell_volume 335.18(13)
_cod_database_code 1508390

loop_
_symmetry_equiv_pos_as_xyz
'x, y, z'
'-x, -y, -z'

loop_
_atom_site_label
_atom_site_type_symbol
_atom_site_fract_x
_atom_site_fract_y
_atom_site_fract_z
_atom_site_U_iso_or_equiv
_atom_site_adp_type
_atom_site_occupancy
_atom_site_symmetry_multiplicity
_atom_site_calc_flag
_atom_site_refinement_flags
Cu1 Cu 0.80990(8) 0.04593(9) 0.26970(8) 0.0115(2) Uani 1 1 d .
O1 O 0.8057(5) 0.3008(5) 0.5295(5) 0.0157(7) Uani 1 1 d D
O2 O 0.8037(6) -0.2125(6) 0.0115(6) 0.0194(8) Uani 1 1 d D
N7 N 0.1444(6) -0.3696(7) -0.1527(6) 0.0144(9) Uani 1 1 d .
N4 N 0.5590(6) -0.3137(7) 0.4468(6) 0.0146(9) Uani 1 1 d .
N8 N 0.2427(6) -0.4172(6) -0.0028(6) 0.0145(9) Uani 1 1 d .
N2 N 0.8560(5) -0.1418(6) 0.5615(6) 0.0101(8) Uani 1 1 d .
N5 N 0.4063(6) -0.1087(7) 0.0839(6) 0.0161(9) Uani 1 1 d .
N6 N 0.2413(5) -0.1874(6) -0.0982(6) 0.0127(8) Uani 1 1 d .
N3 N 0.7466(6) -0.2514(7) 0.5968(7) 0.0160(9) Uani 1 1 d .
N1 N 0.7491(6) -0.1252(6) 0.3938(6) 0.0132(8) Uani 1 1 d .
C2 C 0.4023(6) -0.2532(7) 0.1397(7) 0.0113(9) Uani 1 1 d .
C1 C 0.5663(7) -0.2339(8) 0.3257(8) 0.0138(10) Uani 1 1 d .
H1A H 0.899(6) 0.421(5) 0.603(8) 0.018(14) Uiso 1 1 d D
H1B H 0.691(6) 0.336(12) 0.494(12) 0.06(2) Uiso 1 1 d D
H2B H 0.792(8) -0.333(5) 0.009(9) 0.025(16) Uiso 1 1 d D
H2A H 0.780(9) -0.211(11) -0.112(6) 0.039(18) Uiso 1 1 d D

loop_
_atom_site_aniso_label
_atom_site_aniso_U_11
_atom_site_aniso_U_22
_atom_site_aniso_U_33
_atom_site_aniso_U_23
_atom_site_aniso_U_13
_atom_site_aniso_U_12
Cu1 0.0117(3) 0.0126(4) 0.0099(3) 0.0074(3) 0.0019(2) 0.0023(2)
O1 0.0138(18) 0.0124(19) 0.0135(17) 0.0034(14) 0.0029(14) 0.0012(14)
O2 0.039(2) 0.0142(19) 0.0124(17) 0.0096(15) 0.0137(16) 0.0100(16)
N7 0.014(2) 0.015(2) 0.0112(19) 0.0073(17) 0.0014(16) 0.0020(16)
N4 0.0104(19) 0.023(2) 0.014(2) 0.0135(18) 0.0029(16) 0.0055(16)
N8 0.012(2) 0.016(2) 0.014(2) 0.0105(18) 0.0003(16) 0.0020(16)
N2 0.0066(18) 0.018(2) 0.0121(19) 0.0126(17) 0.0030(15) 0.0065(15)
N5 0.015(2) 0.014(2) 0.0104(19) 0.0058(17) -0.0037(16) 0.0038(16)
N6 0.0113(19) 0.015(2) 0.0092(18) 0.0069(16) 0.0004(15) 0.0004(16)
N3 0.015(2) 0.021(2) 0.015(2) 0.0132(18) 0.0038(16) 0.0055(17)
N1 0.0103(19) 0.016(2) 0.0099(19) 0.0062(17) 0.0013(15) 0.0031(16)
C2 0.011(2) 0.016(3) 0.010(2) 0.0091(19) 0.0037(18) 0.0044(18)
C1 0.013(2) 0.015(3) 0.015(2) 0.008(2) 0.0068(19) 0.0047(19)

loop_
_atom_type_symbol
_atom_type_description
_atom_type_scat_dispersion_real
_atom_type_scat_dispersion_imag
_atom_type_scat_source
C C 0.0033 0.0016 'International Tables Vol C Tables 4.2.6.8 and 6.1.1.4'
H H 0.0000 0.0000 'International Tables Vol C Tables 4.2.6.8 and 6.1.1.4'
N N 0.0061 0.0033 'International Tables Vol C Tables 4.2.6.8 and 6.1.1.4'
O O 0.0106 0.0060 'International Tables Vol C Tables 4.2.6.8 and 6.1.1.4'
Cu Cu 0.3201 1.2651 'International Tables Vol C Tables 4.2.6.8 and 6.1.1.4'

loop_
_geom_angle_atom_site_label_1
_geom_angle_atom_site_label_2
_geom_angle_atom_site_label_3
_geom_angle
_geom_angle_site_symmetry_1
_geom_angle_site_symmetry_3
O2 Cu1 O1 177.54(14) . .
O2 Cu1 N6 90.33(16) . 2_655
O1 Cu1 N6 90.64(16) . 2_655
O2 Cu1 N1 89.50(15) . .
O1 Cu1 N1 88.76(15) . .
N6 Cu1 N1 158.24(16) 2_655 .
O2 Cu1 N2 93.77(15) . 2_756
O1 Cu1 N2 88.24(14) . 2_756
N6 Cu1 N2 101.63(14) 2_655 2_756
N1 Cu1 N2 100.10(14) . 2_756
Cu1 O1 H1A 121(4) . .
Cu1 O1 H1B 111(5) . .
H1A O1 H1B 105(6) . .
Cu1 O2 H2B 119(4) . .
Cu1 O2 H2A 117(4) . .
H2B O2 H2A 122(6) . .
N6 N7 N8 108.9(4) . .
C1 N4 N3 104.1(4) . .
N7 N8 C2 103.8(4) . .
N3 N2 N1 110.6(4) . .
N3 N2 Cu1 123.0(3) . 2_756
N1 N2 Cu1 125.6(3) . 2_756
N6 N5 C2 103.1(4) . .
N7 N6 N5 111.5(4) . .
N7 N6 Cu1 128.6(3) . 2_655
N5 N6 Cu1 119.4(3) . 2_655
N2 N3 N4 109.1(4) . .
N2 N1 C1 104.2(4) . .
N2 N1 Cu1 132.6(3) . .
C1 N1 Cu1 122.8(3) . .
N5 C2 N8 112.7(4) . .
N5 C2 C1 120.9(4) . .
N8 C2 C1 126.2(4) . .
N4 C1 N1 112.0(4) . .
N4 C1 C2 126.9(4) . .
N1 C1 C2 121.1(4) . .

loop_
_geom_bond_atom_site_label_1
_geom_bond_atom_site_label_2
_geom_bond_distance
_geom_bond_site_symmetry_2
Cu1 O2 1.956(4) .
Cu1 O1 1.977(3) .
Cu1 N6 1.994(4) 2_655
Cu1 N1 2.027(4) .
Cu1 N2 2.269(4) 2_756
O1 H1A 0.896(10) .
O1 H1B 0.894(10) .
O2 H2B 0.897(10) .
O2 H2A 0.896(10) .
N7 N6 1.314(6) .
N7 N8 1.343(5) .
N4 C1 1.323(6) .
N4 N3 1.351(5) .
N8 C2 1.349(6) .
N2 N3 1.304(6) .
N2 N1 1.319(5) .
N2 Cu1 2.269(4) 2_756
N5 N6 1.332(5) .
N5 C2 1.339(6) .
N6 Cu1 1.994(4) 2_655
N1 C1 1.343(6) .
C2 C1 1.459(6) .

loop_
_geom_hbond_atom_site_label_D
_geom_hbond_atom_site_label_H
_geom_hbond_atom_site_label_A
_geom_hbond_distance_DH
_geom_hbond_distance_HA
_geom_hbond_distance_DA
_geom_hbond_angle_DHA
_geom_hbond_site_symmetry_A
O1 H1A N7 0.896(10) 1.98(3) 2.812(5) 155(5) 1_666
O1 H1B N4 0.894(10) 2.06(6) 2.770(5) 135(7) 2_656
O2 H2B N8 0.897(10) 1.849(12) 2.746(5) 177(5) 2_645
O2 H2A N3 0.896(10) 1.990(17) 2.877(5) 170(6) 1_554

loop_
_geom_torsion_atom_site_label_1
_geom_torsion_atom_site_label_2
_geom_torsion_atom_site_label_3
_geom_torsion_atom_site_label_4
_geom_torsion
_geom_torsion_site_symmetry_1
_geom_torsion_site_symmetry_4
N6 N7 N8 C2 -0.5(5) . .
N8 N7 N6 N5 1.1(5) . .
N8 N7 N6 Cu1 172.3(3) . 2_655
C2 N5 N6 N7 -1.1(5) . .
C2 N5 N6 Cu1 -173.2(3) . 2_655
N1 N2 N3 N4 0.6(5) . .
Cu1 N2 N3 N4 -169.7(3) 2_756 .
C1 N4 N3 N2 -0.3(5) . .
N3 N2 N1 C1 -0.7(5) . .
Cu1 N2 N1 C1 169.3(3) 2_756 .
N3 N2 N1 Cu1 171.8(3) . .
Cu1 N2 N1 Cu1 -18.3(6) 2_756 .
O2 Cu1 N1 N2 108.8(4) . .
O1 Cu1 N1 N2 -73.0(4) . .
N6 Cu1 N1 N2 -161.6(4) 2_655 .
N2 Cu1 N1 N2 15.0(5) 2_756 .
O2 Cu1 N1 C1 -80.0(4) . .
O1 Cu1 N1 C1 98.3(4) . .
N6 Cu1 N1 C1 9.6(7) 2_655 .
N2 Cu1 N1 C1 -173.7(4) 2_756 .
N6 N5 C2 N8 0.7(5) . .
N6 N5 C2 C1 175.8(4) . .
N7 N8 C2 N5 -0.1(5) . .
N7 N8 C2 C1 -175.0(4) . .
N3 N4 C1 N1 -0.1(5) . .
N3 N4 C1 C2 -179.6(4) . .
N2 N1 C1 N4 0.5(5) . .
Cu1 N1 C1 N4 -172.9(3) . .
N2 N1 C1 C2 180.0(4) . .
Cu1 N1 C1 C2 6.6(6) . .
N5 C2 C1 N4 154.5(5) . .
N8 C2 C1 N4 -31.1(8) . .
N5 C2 C1 N1 -24.9(7) . .
N8 C2 C1 N1 149.5(5) . .
